data_7230547
loop_
_publ_author_name
'da Silva, Cameron Capeletti'
'Valdo, Ana K.'
'do Nascimento Neto, Jos\'e Ant\^onio'
'Ribeiro, Leandro'
'Sarotti, Ariel M.'
'Martins, Felipe Terra'

_publ_section_title
;
 Why lamivudine assembles into double-stranded helices in crystals: salt
 heterosynthon versus base-pairing homosynthon
;
_journal_issue 22
_journal_name_full CrystEngComm
_journal_page_first 3049
_journal_paper_doi 10.1039/C8CE00100F
_journal_volume 20
_journal_year 2018
_chemical_absolute_configuration rmad
_chemical_formula_moiety '2(C8 H12 N3 O3 S), 2(C8 H11 N3 O3 S), 2(C2 Cl3 O2), H2O'
_chemical_formula_sum 'C36 H48 Cl6 N12 O17 S4'
_chemical_formula_weight 1261.80
_chemical_name_common 'lamivudine duplex VI'
_space_group_crystal_system hexagonal
_space_group_IT_number 169
_space_group_name_Hall 'P 61'
_space_group_name_H-M_alt 'P 61'
_symmetry_space_group_name_Hall 'P 61'
_symmetry_space_group_name_H-M 'P 61'
_atom_sites_solution_hydrogens geom
_atom_sites_solution_primary direct
_atom_sites_solution_secondary difmap
_audit_creation_method SHELXL-2014
_audit_update_record
;
2017-10-14 deposited with the CCDC.
2018-04-23 downloaded from the CCDC.
;
_cell_angle_alpha 90
_cell_angle_beta 90
_cell_angle_gamma 120
_cell_formula_units_Z 6
_cell_length_a 14.8380(10)
_cell_length_b 14.8380(10)
_cell_length_c 42.003(3)
_cell_measurement_reflns_used 1092
_cell_measurement_temperature 293(2)
_cell_measurement_theta_max 17.73
_cell_measurement_theta_min 2.50
_cell_volume 8008.7(10)
_computing_structure_refinement 'SHELXL-2014 (Sheldrick, 2014)'
_diffrn_ambient_temperature 293(2)
_diffrn_measured_fraction_theta_full 0.997
_diffrn_measured_fraction_theta_max 0.997
_diffrn_measurement_device_type 'Bruker APEX-II CCD'
_diffrn_measurement_method '\f and \w scans'
_diffrn_radiation_type MoK\a
_diffrn_radiation_wavelength 0.71073
_diffrn_reflns_av_R_equivalents 0.1232
_diffrn_reflns_av_unetI/netI 0.0762
_diffrn_reflns_Laue_measured_fraction_full 0.997
_diffrn_reflns_Laue_measured_fraction_max 0.997
_diffrn_reflns_limit_h_max 17
_diffrn_reflns_limit_h_min -16
_diffrn_reflns_limit_k_max 17
_diffrn_reflns_limit_k_min -17
_diffrn_reflns_limit_l_max 48
_diffrn_reflns_limit_l_min -49
_diffrn_reflns_number 84541
_diffrn_reflns_point_group_measured_fraction_full 0.998
_diffrn_reflns_point_group_measured_fraction_max 0.997
_diffrn_reflns_theta_full 25.000
_diffrn_reflns_theta_max 25.073
_diffrn_reflns_theta_min 1.585
_exptl_absorpt_coefficient_mu 0.556
_exptl_absorpt_correction_T_max 0.973
_exptl_absorpt_correction_T_min 0.854
_exptl_absorpt_correction_type multi-scan
_exptl_absorpt_process_details 'Blessing, R. H. (1995) Acta Cryst., A51, 33-38'
_exptl_crystal_density_diffrn 1.570
_exptl_crystal_description needle
_exptl_crystal_F_000 3900
_exptl_crystal_size_max 0.15
_exptl_crystal_size_mid 0.1
_exptl_crystal_size_min 0.05
_refine_diff_density_max 1.043
_refine_diff_density_min -0.526
_refine_diff_density_rms 0.167
_refine_ls_abs_structure_details
;
 Flack x determined using 1471 quotients [(I+)-(I-)]/[(I+)+(I-)]
 (Parsons, Flack and Wagner, Acta Cryst. B69 (2013) 249-259).
;
_refine_ls_abs_structure_Flack 0.02(6)
_refine_ls_extinction_method none
_refine_ls_goodness_of_fit_ref 1.243
_refine_ls_hydrogen_treatment constr
_refine_ls_matrix_type full
_refine_ls_number_parameters 677
_refine_ls_number_reflns 9364
_refine_ls_number_restraints 743
_refine_ls_restrained_S_all 1.256
_refine_ls_R_factor_all 0.2581
_refine_ls_R_factor_gt 0.1421
_refine_ls_shift/su_max 0.026
_refine_ls_shift/su_mean 0.005
_refine_ls_structure_factor_coef Fsqd
_refine_ls_weighting_details 'w=1/[\s^2^(Fo^2^)+(0.2000P)^2^] where P=(Fo^2^+2Fc^2^)/3'
_refine_ls_weighting_scheme calc
_refine_ls_wR_factor_gt 0.3309
_refine_ls_wR_factor_ref 0.4163
_reflns_Friedel_coverage 0.971
_reflns_Friedel_fraction_full 0.999
_reflns_Friedel_fraction_max 0.997
_reflns_number_gt 3921
_reflns_number_total 9364
_reflns_threshold_expression 'I > 2\s(I)'
_cod_data_source_file c8ce00100f2.cif
_cod_data_source_block shelxl_CCDC4
_cod_depositor_comments 'Adding full bibliography for 7230543--7230547.cif.'
_cod_original_cell_volume 8008.7(14)
_cod_database_code 7230547
_shelx_space_group_comment
;
The symmetry employed for this shelxl refinement is uniquely defined
by the following loop, which should always be used as a source of
symmetry information in preference to the above space-group names.
They are only intended as comments.
;
_shelxl_version_number 2014-3

loop_
_space_group_symop_operation_xyz
'x, y, z'
'-x, -y, z+1/2'
'-y, x-y, z+1/3'
'-x+y, -x, z+2/3'
'x-y, x, z+1/6'
'y, -x+y, z+5/6'

loop_
_atom_site_label
_atom_site_type_symbol
_atom_site_fract_x
_atom_site_fract_y
_atom_site_fract_z
_atom_site_U_iso_or_equiv
_atom_site_adp_type
_atom_site_occupancy
_atom_site_site_symmetry_order
_atom_site_calc_flag
_atom_site_refinement_flags_posn
_atom_site_refinement_flags_adp
S3'A S 0.4854(7) 0.7309(8) 0.4237(3) 0.097(3) Uani 1 1 d D U
S3'C S 1.2722(8) 1.5139(7) 0.2426(3) 0.102(3) Uani 1 1 d D U
Cl2A Cl 1.1581(9) 0.5928(10) 0.3458(3) 0.128(4) Uani 1 1 d D U
S3'B S 1.4862(8) 1.2013(8) 0.4129(4) 0.114(3) Uani 1 1 d D U
Cl1B Cl 1.4156(8) 0.8486(7) 0.3215(3) 0.115(3) Uani 1 1 d D U
S3'D S 0.7815(13) 0.5163(8) 0.2530(4) 0.176(7) Uani 1 1 d D U
O1'C O 1.2670(19) 1.4880(16) 0.3012(6) 0.110(6) Uani 1 1 d D U
Cl1A Cl 1.1247(9) 0.7643(8) 0.3322(3) 0.130(3) Uani 1 1 d D U
C6B C 1.234(4) 1.284(3) 0.3798(5) 0.170(12) Uani 1 1 d D U
H6B H 1.2955 1.3470 0.3814 0.204 Uiso 1 1 calc R U
O2B O 1.1325(16) 1.011(2) 0.3762(5) 0.140(10) Uani 1 1 d D U
O2C O 1.003(2) 1.2136(15) 0.2884(4) 0.111(7) Uani 1 1 d . U
N4A N 0.960(2) 0.801(3) 0.3753(4) 0.151(15) Uani 1 1 d . U
H4A1 H 0.9552 0.7408 0.3753 0.181 Uiso 1 1 calc R U
H4A2 H 1.0197 0.8564 0.3754 0.181 Uiso 1 1 calc R U
O2D O 0.976(3) 0.851(2) 0.2918(6) 0.179(13) Uani 1 1 d D U
N3A N 0.8663(19) 0.905(2) 0.37490(15) 0.100(7) Uani 1 1 d D U
H3A H 0.9268 0.9596 0.3750 0.120 Uiso 1 1 calc R U
N1A N 0.6844(18) 0.822(2) 0.3745(3) 0.091(6) Uani 1 1 d D U
N3B N 1.046(2) 1.094(3) 0.3750(4) 0.116(8) Uani 1 1 d D U
N3D N 0.895(3) 0.947(2) 0.2912(5) 0.139(11) Uani 1 1 d D U
C5A C 0.766(3) 0.718(2) 0.3748(4) 0.098(8) Uani 1 1 d D U
H5A H 0.7596 0.6526 0.3749 0.117 Uiso 1 1 calc R U
O1'A O 0.5060(15) 0.7317(16) 0.3606(5) 0.091(6) Uani 1 1 d D U
N1C N 1.181(2) 1.3112(14) 0.2899(5) 0.112(8) Uani 1 1 d D U
O2A O 0.781(2) 0.997(2) 0.3746(4) 0.154(12) Uani 1 1 d . U
C2D C 0.900(3) 0.860(2) 0.2911(4) 0.134(11) Uani 1 1 d D U
N3C N 1.091(2) 1.1278(17) 0.2901(3) 0.101(7) Uani 1 1 d D U
H3C H 1.0338 1.0691 0.2901 0.121 Uiso 1 1 calc R U
Cl3A Cl 1.0010(11) 0.5651(11) 0.3038(4) 0.168(5) Uani 1 1 d D U
N1D N 0.809(3) 0.7643(16) 0.2893(8) 0.165(11) Uani 1 1 d D U
C2C C 1.085(3) 1.218(2) 0.2892(4) 0.113(10) Uani 1 1 d D U
N1B N 1.238(2) 1.189(3) 0.3792(4) 0.142(9) Uani 1 1 d D U
C5'B C 1.576(4) 1.391(3) 0.3853(12) 0.176(18) Uani 1 1 d D U
H5'8 H 1.5378 1.4123 0.3995 0.211 Uiso 1 1 calc R U
H5'7 H 1.6356 1.3991 0.3969 0.211 Uiso 1 1 calc R U
N4C N 1.175(3) 1.0394(17) 0.2920(5) 0.121(10) Uani 1 1 d . U
H4C1 H 1.1149 0.9844 0.2920 0.145 Uiso 1 1 calc R U
H4C2 H 1.2304 1.0338 0.2927 0.145 Uiso 1 1 calc R U
C6C C 1.271(3) 1.310(2) 0.2911(7) 0.132(11) Uani 1 1 d D U
H6C H 1.3326 1.3735 0.2914 0.159 Uiso 1 1 calc R U
C5B C 1.140(4) 1.282(3) 0.3780(6) 0.180(13) Uani 1 1 d D U
H5B H 1.1364 1.3428 0.3782 0.216 Uiso 1 1 calc R U
C2A C 0.779(2) 0.917(3) 0.3747(2) 0.097(7) Uani 1 1 d D U
C4A C 0.862(2) 0.809(3) 0.37498(19) 0.115(9) Uani 1 1 d D U
C2B C 1.142(3) 1.097(3) 0.3769(4) 0.141(10) Uani 1 1 d D U
C4C C 1.184(2) 1.1264(18) 0.2911(4) 0.100(8) Uani 1 1 d D U
Cl3B Cl 1.5855(14) 1.0556(13) 0.3415(5) 0.270(11) Uani 1 1 d D U
Cl2B Cl 1.3820(17) 0.9977(10) 0.3506(5) 0.293(12) Uani 1 1 d D U
C5C C 1.278(3) 1.2200(18) 0.2917(6) 0.139(12) Uani 1 1 d D U
H5C H 1.3415 1.2221 0.2925 0.166 Uiso 1 1 calc R U
C4'A C 0.4323(16) 0.684(2) 0.3847(4) 0.087(7) Uani 1 1 d D U
H4'A H 0.3785 0.7033 0.3811 0.104 Uiso 1 1 calc R U
C5'A C 0.383(2) 0.570(2) 0.3792(9) 0.101(8) Uani 1 1 d D U
H5'1 H 0.3173 0.5364 0.3907 0.121 Uiso 1 1 calc R U
H5'2 H 0.3664 0.5574 0.3567 0.121 Uiso 1 1 calc R U
C1'B C 1.325(2) 1.177(3) 0.3763(10) 0.163(12) Uani 1 1 d D U
H1'B H 1.3083 1.1134 0.3648 0.196 Uiso 1 1 calc R U
C2'A C 0.5674(18) 0.8515(19) 0.4052(6) 0.080(6) Uani 1 1 d D U
H2'1 H 0.5331 0.8924 0.4035 0.096 Uiso 1 1 calc R U
H2'2 H 0.6315 0.8909 0.4172 0.096 Uiso 1 1 calc R U
O5'C O 1.466(2) 1.549(2) 0.2807(8) 0.143(10) Uani 1 1 d D U
H5'C H 1.4545 1.5242 0.2626 0.214 Uiso 1 1 calc R U
C1XB C 1.469(3) 1.029(2) 0.2903(6) 0.129(9) Uani 1 1 d D U
N4B N 0.960(2) 1.175(3) 0.3707(11) 0.177(16) Uani 1 1 d D U
H4B1 H 0.9497 1.2275 0.3684 0.213 Uiso 1 1 calc R U
H4B2 H 0.9078 1.1130 0.3696 0.213 Uiso 1 1 calc R U
C1'A C 0.5889(16) 0.823(2) 0.3724(7) 0.092(7) Uani 1 1 d D U
H1'A H 0.6001 0.8793 0.3579 0.111 Uiso 1 1 calc R U
C6A C 0.685(3) 0.729(2) 0.3746(5) 0.104(8) Uani 1 1 d D U
H6A H 0.6204 0.6684 0.3744 0.125 Uiso 1 1 calc R U
C4B C 1.059(3) 1.192(3) 0.3761(5) 0.150(12) Uani 1 1 d D U
C1'C C 1.174(2) 1.4048(17) 0.2908(8) 0.118(9) Uani 1 1 d D U
H1'C H 1.1213 1.3935 0.3070 0.142 Uiso 1 1 calc R U
C4'D C 0.697(3) 0.488(2) 0.2863(7) 0.121(9) Uani 1 1 d D U
H4'D H 0.7190 0.4607 0.3040 0.145 Uiso 1 1 calc R U
C4'C C 1.325(2) 1.5742(17) 0.2810(5) 0.112(8) Uani 1 1 d D U
H4'C H 1.3029 1.6254 0.2851 0.134 Uiso 1 1 calc R U
O1'B O 1.4143(19) 1.263(3) 0.3643(7) 0.170(12) Uani 1 1 d D U
C2'C C 1.1478(17) 1.448(3) 0.2616(8) 0.118(9) Uani 1 1 d D U
H2'8 H 1.1234 1.4951 0.2673 0.142 Uiso 1 1 calc R U
H2'7 H 1.0963 1.3924 0.2483 0.142 Uiso 1 1 calc R U
O5'A O 0.440(2) 0.523(3) 0.3878(10) 0.166(13) Uani 1 1 d D U
H5'A H 0.4621 0.5404 0.4059 0.249 Uiso 1 1 calc R U
C5D C 0.706(4) 0.846(2) 0.2886(8) 0.163(13) Uani 1 1 d D U
H5D H 0.6422 0.8418 0.2868 0.196 Uiso 1 1 calc R U
C4'B C 1.507(2) 1.279(2) 0.3778(6) 0.122(8) Uani 1 1 d D U
H4'B H 1.5425 1.2588 0.3620 0.146 Uiso 1 1 calc R U
C5'C C 1.443(2) 1.630(2) 0.2819(10) 0.124(11) Uani 1 1 d D U
H5'3 H 1.4723 1.6764 0.2637 0.149 Uiso 1 1 calc R U
H5'4 H 1.4691 1.6703 0.3013 0.149 Uiso 1 1 calc R U
C2'B C 1.3514(15) 1.170(3) 0.4141(8) 0.101(8) Uani 1 1 d D U
H2'3 H 1.3067 1.1013 0.4226 0.122 Uiso 1 1 calc R U
H2'4 H 1.3436 1.2206 0.4268 0.122 Uiso 1 1 calc R U
C1'D C 0.815(4) 0.676(2) 0.2814(9) 0.151(11) Uani 1 1 d D U
H1'D H 0.8612 0.6790 0.2987 0.181 Uiso 1 1 calc R U
C1XA C 0.990(2) 0.591(3) 0.3654(8) 0.152(11) Uani 1 1 d D U
C2'D C 0.866(3) 0.6526(15) 0.2544(10) 0.157(14) Uani 1 1 d D U
H2'5 H 0.9369 0.6711 0.2591 0.189 Uiso 1 1 calc R U
H2'6 H 0.8639 0.6864 0.2348 0.189 Uiso 1 1 calc R U
O1XB O 1.404(4) 1.066(3) 0.2824(9) 0.240(19) Uani 1 1 d D U
C2XA C 1.0654(16) 0.6303(17) 0.3388(5) 0.104(6) Uani 1 1 d D U
C2XB C 1.4635(19) 0.9875(17) 0.3224(6) 0.117(7) Uani 1 1 d D U
O2XB O 1.524(2) 1.013(3) 0.2712(8) 0.222(18) Uani 1 1 d D U
O5'D O 0.512(3) 0.417(3) 0.2964(9) 0.176(13) Uani 1 1 d D U
H5'D H 0.5272 0.4774 0.2993 0.264 Uiso 1 1 calc R U
C4D C 0.799(3) 0.942(2) 0.2905(7) 0.137(11) Uani 1 1 d D U
C6D C 0.715(5) 0.756(3) 0.2895(11) 0.175(14) Uani 1 1 d D U
H6D H 0.6550 0.6913 0.2902 0.210 Uiso 1 1 calc R U
N4D N 0.790(3) 1.031(2) 0.2893(6) 0.147(12) Uani 1 1 d D U
H4D1 H 0.8454 1.0914 0.2889 0.176 Uiso 1 1 calc R U
H4D2 H 0.7299 1.0254 0.2889 0.176 Uiso 1 1 calc R U
O1'D O 0.713(4) 0.586(2) 0.2933(8) 0.193(13) Uani 1 1 d . U
O5'B O 1.611(3) 1.460(3) 0.3600(11) 0.22(2) Uani 1 1 d D U
H5'B H 1.5692 1.4363 0.3454 0.334 Uiso 1 1 calc R U
C5'D C 0.585(3) 0.414(3) 0.2774(12) 0.141(12) Uani 1 1 d D U
H5'5 H 0.5739 0.4295 0.2558 0.169 Uiso 1 1 calc R U
H5'6 H 0.5737 0.3439 0.2775 0.169 Uiso 1 1 calc R U
O1XA O 0.957(3) 0.504(3) 0.3765(10) 0.188(14) Uani 1 1 d D U
O2XA O 0.954(3) 0.643(3) 0.3753(9) 0.194(16) Uani 1 1 d D U
O1W O 0.924(5) 1.333(3) 0.3417(7) 0.31(4) Uani 1 1 d . .
H11W H 0.9331 1.3965 0.3307 0.464 Uiso 1 1 d R U
H21W H 0.9016 1.3334 0.3641 0.464 Uiso 1 1 d R U

loop_
_atom_site_aniso_label
_atom_site_aniso_U_11
_atom_site_aniso_U_22
_atom_site_aniso_U_33
_atom_site_aniso_U_23
_atom_site_aniso_U_13
_atom_site_aniso_U_12
S3'A 0.085(6) 0.115(7) 0.083(5) 0.017(5) -0.009(4) 0.044(5)
S3'C 0.098(6) 0.075(6) 0.119(7) -0.001(5) 0.022(5) 0.033(5)
Cl2A 0.120(8) 0.167(10) 0.126(8) -0.009(7) -0.015(6) 0.094(8)
S3'B 0.095(6) 0.105(7) 0.159(9) -0.017(6) 0.026(6) 0.062(5)
Cl1B 0.132(8) 0.094(6) 0.124(8) 0.030(5) -0.001(6) 0.062(6)
S3'D 0.228(15) 0.059(5) 0.131(9) -0.025(6) 0.019(9) -0.010(7)
O1'C 0.129(16) 0.075(10) 0.124(12) -0.018(10) 0.035(12) 0.050(11)
Cl1A 0.131(8) 0.130(7) 0.132(8) 0.010(6) 0.013(6) 0.069(6)
C6B 0.15(2) 0.21(2) 0.066(19) 0.07(2) 0.02(2) 0.03(2)
O2B 0.021(9) 0.21(2) 0.13(2) -0.10(2) 0.001(10) 0.018(13)
O2C 0.147(17) 0.037(10) 0.092(15) 0.020(10) 0.011(15) 0.004(12)
N4A 0.143(18) 0.30(4) 0.079(17) -0.13(2) -0.062(16) 0.16(3)
O2D 0.30(3) 0.052(14) 0.16(3) -0.008(15) -0.09(3) 0.074(17)
N3A 0.082(12) 0.17(2) 0.050(12) 0.001(15) -0.030(12) 0.066(13)
N1A 0.078(10) 0.163(17) 0.060(12) 0.042(14) 0.009(11) 0.080(11)
N3B 0.093(13) 0.19(2) 0.023(10) 0.025(15) 0.017(11) 0.041(16)
N3D 0.26(3) 0.039(10) 0.075(15) -0.024(12) -0.04(2) 0.045(16)
C5A 0.130(16) 0.16(2) 0.053(14) -0.024(17) -0.029(17) 0.111(15)
O1'A 0.081(11) 0.124(15) 0.066(9) 0.023(9) 0.012(8) 0.050(10)
N1C 0.146(17) 0.049(9) 0.128(17) -0.031(12) 0.026(17) 0.039(10)
O2A 0.11(2) 0.171(18) 0.19(3) 0.08(2) -0.035(18) 0.084(16)
C2D 0.27(3) 0.041(10) 0.048(15) 0.002(12) -0.06(2) 0.049(14)
N3C 0.18(2) 0.039(9) 0.042(11) 0.025(10) 0.032(15) 0.026(13)
Cl3A 0.179(12) 0.184(11) 0.125(8) -0.013(8) -0.046(8) 0.078(10)
N1D 0.28(3) 0.045(9) 0.13(2) -0.009(14) -0.02(2) 0.049(14)
C2C 0.166(18) 0.045(11) 0.09(2) -0.009(16) 0.01(2) 0.027(13)
N1B 0.109(12) 0.196(19) 0.028(11) 0.020(16) 0.005(12) 0.006(15)
C5'B 0.08(2) 0.136(19) 0.25(4) 0.03(2) -0.03(3) 0.01(2)
N4C 0.20(3) 0.032(10) 0.100(18) -0.012(13) 0.00(2) 0.039(15)
C6C 0.154(19) 0.043(11) 0.18(3) 0.013(19) 0.04(3) 0.036(14)
C5B 0.15(2) 0.19(2) 0.12(3) 0.09(2) 0.06(3) 0.029(19)
C2A 0.075(12) 0.170(18) 0.056(16) -0.003(19) -0.008(15) 0.070(12)
C4A 0.102(14) 0.22(2) 0.062(16) -0.06(2) -0.047(16) 0.106(16)
C2B 0.087(13) 0.22(2) 0.054(17) -0.05(2) 0.026(17) 0.033(15)
C4C 0.18(2) 0.034(9) 0.048(14) 0.017(11) -0.010(19) 0.022(13)
Cl3B 0.290(17) 0.159(13) 0.222(16) -0.020(12) -0.162(14) 0.009(13)
Cl2B 0.42(2) 0.097(8) 0.248(17) 0.008(10) 0.226(19) 0.038(12)
C5C 0.17(2) 0.030(10) 0.20(3) 0.023(18) 0.03(3) 0.037(12)
C4'A 0.057(13) 0.138(14) 0.072(12) 0.003(13) -0.001(10) 0.053(11)
C5'A 0.072(19) 0.132(15) 0.094(19) 0.017(13) -0.014(15) 0.049(14)
C1'B 0.091(12) 0.18(2) 0.108(18) -0.023(19) -0.023(15) -0.019(15)
C2'A 0.048(13) 0.111(15) 0.086(14) 0.028(10) -0.024(10) 0.043(11)
O5'C 0.14(2) 0.13(2) 0.15(3) -0.02(2) 0.01(2) 0.06(2)
C1XB 0.21(3) 0.069(15) 0.065(12) -0.015(13) -0.030(12) 0.04(2)
N4B 0.15(2) 0.17(3) 0.19(4) 0.11(3) 0.09(3) 0.06(2)
C1'A 0.060(11) 0.128(18) 0.091(13) 0.031(12) -0.012(11) 0.048(10)
C6A 0.082(15) 0.156(19) 0.080(18) -0.02(2) -0.011(17) 0.064(15)
C4B 0.15(2) 0.18(2) 0.057(18) 0.08(2) 0.03(2) 0.037(18)
C1'C 0.15(2) 0.051(11) 0.135(19) 0.015(14) 0.024(15) 0.041(11)
C4'D 0.20(2) 0.050(10) 0.077(16) 0.020(13) -0.023(13) 0.035(14)
C4'C 0.149(16) 0.050(13) 0.128(16) -0.036(11) 0.051(14) 0.043(12)
O1'B 0.092(12) 0.23(3) 0.101(15) 0.018(15) -0.013(12) 0.016(15)
C2'C 0.124(16) 0.10(2) 0.10(2) 0.023(15) 0.046(12) 0.039(16)
O5'A 0.12(2) 0.18(2) 0.24(4) 0.02(3) 0.01(2) 0.11(2)
C5D 0.27(3) 0.059(13) 0.12(2) -0.050(17) 0.04(3) 0.048(16)
C4'B 0.081(13) 0.134(18) 0.15(2) -0.022(15) 0.030(14) 0.052(14)
C5'C 0.147(17) 0.026(14) 0.15(3) -0.037(16) -0.008(16) 0.006(13)
C2'B 0.091(14) 0.13(2) 0.094(14) -0.024(14) 0.025(12) 0.062(16)
C1'D 0.26(3) 0.043(9) 0.12(2) 0.021(13) -0.01(2) 0.053(13)
C1XA 0.11(2) 0.19(3) 0.137(17) 0.02(2) 0.037(18) 0.06(2)
C2'D 0.23(3) 0.037(12) 0.13(2) 0.008(15) 0.01(2) 0.013(15)
O1XB 0.48(6) 0.15(3) 0.16(3) 0.01(2) -0.07(3) 0.21(4)
C2XA 0.077(18) 0.148(15) 0.080(14) 0.017(13) -0.006(10) 0.052(14)
C2XB 0.16(2) 0.110(15) 0.092(15) 0.014(15) -0.022(13) 0.075(17)
O2XB 0.11(2) 0.29(4) 0.116(18) -0.08(2) -0.003(15) -0.01(2)
O5'D 0.20(2) 0.11(2) 0.17(3) -0.02(2) -0.01(2) 0.04(2)
C4D 0.26(3) 0.054(12) 0.055(17) 0.007(15) 0.04(3) 0.043(16)
C6D 0.27(3) 0.053(13) 0.16(3) -0.02(2) 0.06(3) 0.043(19)
N4D 0.22(3) 0.073(13) 0.11(2) -0.033(14) 0.07(2) 0.044(18)
O1'D 0.30(3) 0.063(10) 0.16(2) 0.008(14) 0.06(2) 0.045(15)
O5'B 0.15(3) 0.19(3) 0.25(4) 0.04(3) 0.08(3) 0.03(3)
C5'D 0.18(2) 0.085(19) 0.18(4) 0.01(2) -0.033(17) 0.077(16)
O1XA 0.11(2) 0.19(3) 0.21(3) 0.06(2) 0.09(2) 0.04(2)
O2XA 0.15(3) 0.15(2) 0.20(3) -0.06(2) 0.07(2) 0.008(19)
O1W 0.62(10) 0.23(4) 0.13(3) 0.10(3) 0.26(5) 0.25(6)

loop_
_atom_type_symbol
_atom_type_description
_atom_type_scat_dispersion_real
_atom_type_scat_dispersion_imag
_atom_type_scat_source
C C 0.0033 0.0016 'International Tables Vol C Tables 4.2.6.8 and 6.1.1.4'
H H 0.0000 0.0000 'International Tables Vol C Tables 4.2.6.8 and 6.1.1.4'
N N 0.0061 0.0033 'International Tables Vol C Tables 4.2.6.8 and 6.1.1.4'
O O 0.0106 0.0060 'International Tables Vol C Tables 4.2.6.8 and 6.1.1.4'
S S 0.1246 0.1234 'International Tables Vol C Tables 4.2.6.8 and 6.1.1.4'
Cl Cl 0.1484 0.1585 'International Tables Vol C Tables 4.2.6.8 and 6.1.1.4'

loop_
_geom_angle_atom_site_label_1
_geom_angle_atom_site_label_2
_geom_angle_atom_site_label_3
_geom_angle
C2'A S3'A C4'A 86.4(12)
C2'C S3'C C4'C 86.9(16)
C4'B S3'B C2'B 89.9(16)
C2'D S3'D C4'D 104.6(16)
C1'C O1'C C4'C 120(2)
C5B C6B N1B 121(3)
C5B C6B H6B 119.5
N1B C6B H6B 119.4
C4A N4A H4A1 120.0
C4A N4A H4A2 120.0
H4A1 N4A H4A2 120.0
C4A N3A C2A 124(2)
C4A N3A H3A 117.8
C2A N3A H3A 117.8
C6A N1A C2A 119.8(19)
C6A N1A C1'A 121(3)
C2A N1A C1'A 119(2)
C4B N3B C2B 111(3)
C2D N3D C4D 120(3)
C6A C5A C4A 117(3)
C6A C5A H5A 121.7
C4A C5A H5A 121.7
C1'A O1'A C4'A 109(2)
C6C N1C C2C 121(2)
C6C N1C C1'C 124(2)
C2C N1C C1'C 114(3)
O2D C2D N3D 129(3)
O2D C2D N1D 112(4)
N3D C2D N1D 120(3)
C4C N3C C2C 124(2)
C4C N3C H3C 117.9
C2C N3C H3C 117.9
C6D N1D C2D 122(3)
C6D N1D C1'D 118(3)
C2D N1D C1'D 119(3)
O2C C2C N3C 121(3)
O2C C2C N1C 125(4)
N3C C2C N1C 115(3)
C1'B N1B C2B 115(3)
C1'B N1B C6B 128(3)
C2B N1B C6B 116(3)
O5'B C5'B C4'B 117(4)
O5'B C5'B H5'8 108.0
C4'B C5'B H5'8 107.9
O5'B C5'B H5'7 108.0
C4'B C5'B H5'7 108.0
H5'8 C5'B H5'7 107.2
C4C N4C H4C1 120.0
C4C N4C H4C2 120.0
H4C1 N4C H4C2 120.0
N1C C6C C5C 124(3)
N1C C6C H6C 117.8
C5C C6C H6C 117.8
C4B C5B C6B 116(3)
C4B C5B H5B 122.0
C6B C5B H5B 122.0
O2A C2A N3A 126(3)
O2A C2A N1A 121(3)
N3A C2A N1A 113(2)
C5A C4A N3A 119(2)
C5A C4A N4A 119(3)
N3A C4A N4A 121(3)
O2B C2B N1B 124(4)
O2B C2B N3B 112(3)
N1B C2B N3B 124(3)
N4C C4C N3C 116(3)
N4C C4C C5C 124(3)
N3C C4C C5C 120(2)
C6C C5C C4C 116(2)
C6C C5C H5C 122.0
C4C C5C H5C 122.0
O1'A C4'A C5'A 106(2)
O1'A C4'A S3'A 112.6(15)
C5'A C4'A S3'A 117(2)
O1'A C4'A H4'A 106.9
C5'A C4'A H4'A 106.9
S3'A C4'A H4'A 106.9
O5'A C5'A C4'A 117(3)
O5'A C5'A H5'1 108.0
C4'A C5'A H5'1 108.0
O5'A C5'A H5'2 108.0
C4'A C5'A H5'2 108.0
H5'1 C5'A H5'2 107.3
N1B C1'B O1'B 116(3)
N1B C1'B C2'B 101(3)
O1'B C1'B C2'B 105(3)
N1B C1'B H1'B 111.6
O1'B C1'B H1'B 111.6
C2'B C1'B H1'B 111.5
C1'A C2'A S3'A 104.5(19)
C1'A C2'A H2'1 110.9
S3'A C2'A H2'1 110.9
C1'A C2'A H2'2 110.9
S3'A C2'A H2'2 110.9
H2'1 C2'A H2'2 108.9
C5'C O5'C H5'C 109.4
O2XB C1XB O1XB 125(3)
O2XB C1XB C2XB 115(3)
O1XB C1XB C2XB 119(3)
C4B N4B H4B1 120.0
C4B N4B H4B2 120.0
H4B1 N4B H4B2 120.0
O1'A C1'A N1A 114(2)
O1'A C1'A C2'A 113(2)
N1A C1'A C2'A 107.2(19)
O1'A C1'A H1'A 107.3
N1A C1'A H1'A 107.3
C2'A C1'A H1'A 107.3
C5A C6A N1A 127(3)
C5A C6A H6A 116.7
N1A C6A H6A 116.7
C5B C4B N3B 132(3)
C5B C4B N4B 124(4)
N3B C4B N4B 104(4)
O1'C C1'C N1C 110(2)
O1'C C1'C C2'C 103(2)
N1C C1'C C2'C 122(3)
O1'C C1'C H1'C 106.8
N1C C1'C H1'C 106.8
C2'C C1'C H1'C 106.8
O1'D C4'D C5'D 112(4)
O1'D C4'D S3'D 101(2)
C5'D C4'D S3'D 111(3)
O1'D C4'D H4'D 110.8
C5'D C4'D H4'D 110.8
S3'D C4'D H4'D 110.8
O1'C C4'C C5'C 120(3)
O1'C C4'C S3'C 99.8(15)
C5'C C4'C S3'C 112.7(19)
O1'C C4'C H4'C 108.1
C5'C C4'C H4'C 108.1
S3'C C4'C H4'C 108.1
C4'B O1'B C1'B 114(3)
C1'C C2'C S3'C 101(2)
C1'C C2'C H2'8 111.7
S3'C C2'C H2'8 111.7
C1'C C2'C H2'7 111.6
S3'C C2'C H2'7 111.6
H2'8 C2'C H2'7 109.4
C5'A O5'A H5'A 109.5
C6D C5D C4D 117(5)
C6D C5D H5D 121.4
C4D C5D H5D 121.4
O1'B C4'B C5'B 109(3)
O1'B C4'B S3'B 113(2)
C5'B C4'B S3'B 110(2)
O1'B C4'B H4'B 108.1
C5'B C4'B H4'B 108.1
S3'B C4'B H4'B 108.1
O5'C C5'C C4'C 104(2)
O5'C C5'C H5'3 111.0
C4'C C5'C H5'3 111.0
O5'C C5'C H5'4 111.0
C4'C C5'C H5'4 111.0
H5'3 C5'C H5'4 109.0
C1'B C2'B S3'B 103.1(18)
C1'B C2'B H2'3 111.2
S3'B C2'B H2'3 111.2
C1'B C2'B H2'4 111.1
S3'B C2'B H2'4 111.1
H2'3 C2'B H2'4 109.1
N1D C1'D C2'D 132(3)
N1D C1'D O1'D 104(3)
C2'D C1'D O1'D 116(3)
N1D C1'D H1'D 99.0
C2'D C1'D H1'D 99.0
O1'D C1'D H1'D 99.0
O2XA C1XA O1XA 118(4)
O2XA C1XA C2XA 120(3)
O1XA C1XA C2XA 121(3)
C1'D C2'D S3'D 98.2(17)
C1'D C2'D H2'5 112.2
S3'D C2'D H2'5 112.1
C1'D C2'D H2'6 112.1
S3'D C2'D H2'6 112.1
H2'5 C2'D H2'6 109.8
C1XA C2XA Cl1A 115(2)
C1XA C2XA Cl2A 107.9(19)
Cl1A C2XA Cl2A 111.1(12)
C1XA C2XA Cl3A 108.7(17)
Cl1A C2XA Cl3A 108.8(12)
Cl2A C2XA Cl3A 105.4(11)
C1XB C2XB Cl2B 119(2)
C1XB C2XB Cl3B 110.6(19)
Cl2B C2XB Cl3B 101.3(15)
C1XB C2XB Cl1B 111.2(17)
Cl2B C2XB Cl1B 102.6(13)
Cl3B C2XB Cl1B 111.5(14)
C5'D O5'D H5'D 109.5
N3D C4D N4D 122(4)
N3D C4D C5D 121(3)
N4D C4D C5D 117(4)
N1D C6D C5D 120(5)
N1D C6D H6D 120.0
C5D C6D H6D 120.0
C4D N4D H4D1 120.0
C4D N4D H4D2 120.0
H4D1 N4D H4D2 120.0
C4'D O1'D C1'D 116(3)
C5'B O5'B H5'B 109.5
O5'D C5'D C4'D 116(4)
O5'D C5'D H5'5 108.4
C4'D C5'D H5'5 108.3
O5'D C5'D H5'6 108.3
C4'D C5'D H5'6 108.3
H5'5 C5'D H5'6 107.4
H11W O1W H21W 109.0

loop_
_geom_bond_atom_site_label_1
_geom_bond_atom_site_label_2
_geom_bond_distance
S3'A C2'A 1.76(2)
S3'A C4'A 1.799(13)
S3'C C2'C 1.787(14)
S3'C C4'C 1.817(14)
Cl2A C2XA 1.748(15)
S3'B C4'B 1.798(14)
S3'B C2'B 1.815(14)
Cl1B C2XB 1.81(2)
S3'D C2'D 1.769(18)
S3'D C4'D 1.78(3)
O1'C C1'C 1.387(14)
O1'C C4'C 1.412(14)
Cl1A C2XA 1.75(2)
C6B C5B 1.384(15)
C6B N1B 1.43(5)
C6B H6B 0.9300
O2B C2B 1.22(3)
O2C C2C 1.18(4)
N4A C4A 1.51(4)
N4A H4A1 0.8600
N4A H4A2 0.8600
O2D C2D 1.199(15)
N3A C4A 1.39(3)
N3A C2A 1.396(14)
N3A H3A 0.8600
N1A C6A 1.386(14)
N1A C2A 1.41(3)
N1A C1'A 1.43(2)
N3B C4B 1.380(14)
N3B C2B 1.40(5)
N3D C2D 1.34(5)
N3D C4D 1.376(15)
C5A C6A 1.29(4)
C5A C4A 1.388(15)
C5A H5A 0.9300
O1'A C1'A 1.389(14)
O1'A C4'A 1.396(14)
N1C C6C 1.34(3)
N1C C2C 1.408(14)
N1C C1'C 1.45(2)
O2A C2A 1.17(4)
C2D N1D 1.386(15)
N3C C4C 1.384(14)
N3C C2C 1.39(5)
N3C H3C 0.8600
Cl3A C2XA 1.756(18)
N1D C6D 1.35(6)
N1D C1'D 1.395(14)
N1B C1'B 1.389(15)
N1B C2B 1.393(15)
C5'B O5'B 1.38(3)
C5'B C4'B 1.496(15)
C5'B H5'8 0.9700
C5'B H5'7 0.9700
N4C C4C 1.24(3)
N4C H4C1 0.8600
N4C H4C2 0.8600
C6C C5C 1.388(14)
C6C H6C 0.9300
C5B C4B 1.28(4)
C5B H5B 0.9300
C4C C5C 1.39(3)
Cl3B C2XB 1.77(2)
Cl2B C2XB 1.75(2)
C5C H5C 0.9300
C4'A C5'A 1.489(14)
C4'A H4'A 0.9800
C5'A O5'A 1.393(14)
C5'A H5'1 0.9700
C5'A H5'2 0.9700
C1'B O1'B 1.398(15)
C1'B C2'B 1.65(5)
C1'B H1'B 0.9800
C2'A C1'A 1.52(2)
C2'A H2'1 0.9700
C2'A H2'2 0.9700
O5'C C5'C 1.410(14)
O5'C H5'C 0.8200
C1XB O2XB 1.24(2)
C1XB O1XB 1.38(2)
C1XB C2XB 1.46(2)
N4B C4B 1.384(15)
N4B H4B1 0.8600
N4B H4B2 0.8600
C1'A H1'A 0.9800
C6A H6A 0.9300
C1'C C2'C 1.516(14)
C1'C H1'C 0.9800
C4'D O1'D 1.37(4)
C4'D C5'D 1.52(3)
C4'D H4'D 0.9800
C4'C C5'C 1.516(14)
C4'C H4'C 0.9800
O1'B C4'B 1.395(14)
C2'C H2'8 0.9700
C2'C H2'7 0.9700
O5'A H5'A 0.8200
C5D C6D 1.388(15)
C5D C4D 1.41(6)
C5D H5D 0.9300
C4'B H4'B 0.9800
C5'C H5'3 0.9700
C5'C H5'4 0.9700
C2'B H2'3 0.9700
C2'B H2'4 0.9700
C1'D C2'D 1.495(11)
C1'D O1'D 1.52(5)
C1'D H1'D 0.9800
C1XA O2XA 1.20(3)
C1XA O1XA 1.23(3)
C1XA C2XA 1.48(3)
C2'D H2'5 0.9700
C2'D H2'6 0.9700
O5'D C5'D 1.36(3)
O5'D H5'D 0.8200
C4D N4D 1.393(14)
C6D H6D 0.9300
N4D H4D1 0.8600
N4D H4D2 0.8600
O5'B H5'B 0.8200
C5'D H5'5 0.9700
C5'D H5'6 0.9700
O1W H11W 0.9901
O1W H21W 1.0002

loop_
_geom_torsion_atom_site_label_1
_geom_torsion_atom_site_label_2
_geom_torsion_atom_site_label_3
_geom_torsion_atom_site_label_4
_geom_torsion
C4D N3D C2D O2D -179.3(18)
C4D N3D C2D N1D 2(3)
O2D C2D N1D C6D 177(3)
N3D C2D N1D C6D -4(4)
O2D C2D N1D C1'D -14(4)
N3D C2D N1D C1'D 165(3)
C4C N3C C2C O2C -179.9(11)
C4C N3C C2C N1C -1.0(16)
C6C N1C C2C O2C 179.4(12)
C1'C N1C C2C O2C 2(3)
C6C N1C C2C N3C 0.5(16)
C1'C N1C C2C N3C -176(2)
C5B C6B N1B C1'B 170(3)
C5B C6B N1B C2B -0.4(13)
C2C N1C C6C C5C 0(2)
C1'C N1C C6C C5C 177(3)
N1B C6B C5B C4B 0.5(14)
C4A N3A C2A O2A -180.0(3)
C4A N3A C2A N1A -0.1(3)
C6A N1A C2A O2A 179.9(3)
C1'A N1A C2A O2A 3.3(17)
C6A N1A C2A N3A 0.0(3)
C1'A N1A C2A N3A -176.6(16)
C6A C5A C4A N3A 0.1(4)
C6A C5A C4A N4A -179.9(2)
C2A N3A C4A C5A 0.0(4)
C2A N3A C4A N4A -179.97(19)
C1'B N1B C2B O2B 8(3)
C6B N1B C2B O2B -180.0(9)
C1'B N1B C2B N3B -171(2)
C6B N1B C2B N3B 0.5(15)
C4B N3B C2B O2B 179.8(8)
C4B N3B C2B N1B -0.6(13)
C2C N3C C4C N4C 179.6(12)
C2C N3C C4C C5C 0.9(18)
N1C C6C C5C C4C 0(2)
N4C C4C C5C C6C -179.0(15)
N3C C4C C5C C6C 0(2)
C1'A O1'A C4'A C5'A -148(2)
C1'A O1'A C4'A S3'A -19(3)
C2'A S3'A C4'A O1'A 33(2)
C2'A S3'A C4'A C5'A 156(2)
O1'A C4'A C5'A O5'A 76(3)
S3'A C4'A C5'A O5'A -50(4)
C2B N1B C1'B O1'B 152(3)
C6B N1B C1'B O1'B -19(5)
C2B N1B C1'B C2'B -95(3)
C6B N1B C1'B C2'B 94(3)
C4'A S3'A C2'A C1'A -33.8(17)
C4'A O1'A C1'A N1A 114(3)
C4'A O1'A C1'A C2'A -9(3)
C6A N1A C1'A O1'A -20(3)
C2A N1A C1'A O1'A 156.9(17)
C6A N1A C1'A C2'A 106.3(18)
C2A N1A C1'A C2'A -77(2)
S3'A C2'A C1'A O1'A 32(2)
S3'A C2'A C1'A N1A -95(2)
C4A C5A C6A N1A -0.1(5)
C2A N1A C6A C5A 0.0(4)
C1'A N1A C6A C5A 176.6(17)
C6B C5B C4B N3B -0.7(19)
C6B C5B C4B N4B -173(3)
C2B N3B C4B C5B 0.8(16)
C2B N3B C4B N4B 174(2)
C4'C O1'C C1'C N1C 118(3)
C4'C O1'C C1'C C2'C -14(4)
C6C N1C C1'C O1'C -15(4)
C2C N1C C1'C O1'C 162(2)
C6C N1C C1'C C2'C 106(2)
C2C N1C C1'C C2'C -77(3)
C2'D S3'D C4'D O1'D 17(4)
C2'D S3'D C4'D C5'D 135(3)
C1'C O1'C C4'C C5'C -145(3)
C1'C O1'C C4'C S3'C -22(3)
C2'C S3'C C4'C O1'C 40(2)
C2'C S3'C C4'C C5'C 168(2)
N1B C1'B O1'B C4'B 144(4)
C2'B C1'B O1'B C4'B 34(5)
O1'C C1'C C2'C S3'C 44(3)
N1C C1'C C2'C S3'C -80(3)
C4'C S3'C C2'C C1'C -50(2)
C1'B O1'B C4'B C5'B -136(4)
C1'B O1'B C4'B S3'B -13(5)
O5'B C5'B C4'B O1'B -64(5)
O5'B C5'B C4'B S3'B 171(4)
C2'B S3'B C4'B O1'B -12(3)
C2'B S3'B C4'B C5'B 110(3)
O1'C C4'C C5'C O5'C 47(4)
S3'C C4'C C5'C O5'C -69(3)
N1B C1'B C2'B S3'B -161(2)
O1'B C1'B C2'B S3'B -40(4)
C4'B S3'B C2'B C1'B 28(2)
C6D N1D C1'D C2'D 116(6)
C2D N1D C1'D C2'D -53(7)
C6D N1D C1'D O1'D -31(5)
C2D N1D C1'D O1'D 160(3)
N1D C1'D C2'D S3'D -152(5)
O1'D C1'D C2'D S3'D -7(5)
C4'D S3'D C2'D C1'D -5(4)
O2XA C1XA C2XA Cl1A 19(3)
O1XA C1XA C2XA Cl1A -166(3)
O2XA C1XA C2XA Cl2A 143(3)
O1XA C1XA C2XA Cl2A -42(3)
O2XA C1XA C2XA Cl3A -103(3)
O1XA C1XA C2XA Cl3A 72(3)
O2XB C1XB C2XB Cl2B -176(2)
O1XB C1XB C2XB Cl2B -5(3)
O2XB C1XB C2XB Cl3B 67(3)
O1XB C1XB C2XB Cl3B -122(2)
O2XB C1XB C2XB Cl1B -57(3)
O1XB C1XB C2XB Cl1B 113(3)
C2D N3D C4D N4D -177(2)
C2D N3D C4D C5D -2(4)
C6D C5D C4D N3D 4(5)
C6D C5D C4D N4D 179(3)
C2D N1D C6D C5D 6(6)
C1'D N1D C6D C5D -163(3)
C4D C5D C6D N1D -6(5)
C5'D C4'D O1'D C1'D -141(4)
S3'D C4'D O1'D C1'D -22(4)
N1D C1'D O1'D C4'D 175(4)
C2'D C1'D O1'D C4'D 22(6)
O1'D C4'D C5'D O5'D -45(5)
S3'D C4'D C5'D O5'D -157(3)
